data_4071130
loop_
_publ_author_name
'Tanabe, Makoto'
'Ito, Daisuke'
'Osakada, Kohtaro'

_publ_section_title
;
 Ligand Exchange of Diplatinum Complexes with Bridging Silyl Ligands
 Involving Si&#x2212;H Bond Cleavage and Formation
;
_journal_issue 10
_journal_name_full Organometallics
_journal_page_first 2258
_journal_paper_doi 10.1021/om7012869
_journal_volume 27
_journal_year 2008
_chemical_formula_moiety 'C22 H44 P Pt Si '
_chemical_formula_sum 'C22 H44 P Pt Si'
_chemical_formula_weight 562.74
_space_group_IT_number 2
_symmetry_cell_setting triclinic
_symmetry_Int_Tables_number 2
_symmetry_space_group_name_Hall '-P 1'
_symmetry_space_group_name_H-M 'P -1'
_cell_angle_alpha 75.281(12)
_cell_angle_beta 82.659(13)
_cell_angle_gamma 61.139(10)
_cell_formula_units_Z 2
_cell_length_a 9.695(3)
_cell_length_b 9.826(2)
_cell_length_c 14.461(5)
_cell_measurement_reflns_used 3399
_cell_measurement_temperature 113.1
_cell_measurement_theta_max 27.5
_cell_measurement_theta_min 3.1
_cell_volume 1166.9(6)
_computing_cell_refinement CrystalClear
_computing_data_collection CrystalClear
_computing_data_reduction CrystalStructure
_computing_publication_material 'CrystalStructure 3.7.0'
_computing_structure_refinement CRYSTALS
_diffrn_detector_area_resol_mean 7.31
_diffrn_measured_fraction_theta_full 0.929
_diffrn_measured_fraction_theta_max 0.929
_diffrn_measurement_device_type 'Rigaku Saturn'
_diffrn_measurement_method \w
_diffrn_radiation_type 'Mo K\a'
_diffrn_radiation_wavelength 0.71070
_diffrn_reflns_av_R_equivalents 0.035
_diffrn_reflns_limit_h_max 12
_diffrn_reflns_limit_h_min -12
_diffrn_reflns_limit_k_max 11
_diffrn_reflns_limit_k_min -12
_diffrn_reflns_limit_l_max 16
_diffrn_reflns_limit_l_min -18
_diffrn_reflns_number 8585
_diffrn_reflns_theta_full 27.47
_diffrn_reflns_theta_max 27.47
_exptl_absorpt_coefficient_mu 6.112
_exptl_absorpt_correction_T_max 0.885
_exptl_absorpt_correction_T_min 0.683
_exptl_absorpt_correction_type multi-scan
_exptl_absorpt_process_details 'Jacobson, R. (1998) Private communication'
_exptl_crystal_colour colorless
_exptl_crystal_density_diffrn 1.602
_exptl_crystal_density_method 'not measured'
_exptl_crystal_description prism
_exptl_crystal_F_000 566.00
_exptl_crystal_size_max 0.14
_exptl_crystal_size_mid 0.08
_exptl_crystal_size_min 0.02
_refine_diff_density_max 6.60
_refine_diff_density_min -1.99
_refine_ls_extinction_method none
_refine_ls_goodness_of_fit_ref 0.998
_refine_ls_hydrogen_treatment mixed
_refine_ls_number_parameters 273
_refine_ls_number_reflns 4363
_refine_ls_R_factor_gt 0.0390
_refine_ls_shift/su_max 0.0000
_refine_ls_structure_factor_coef Fsqd
_refine_ls_weighting_details 'w = 1/[0.0008Fo^2^ + 0.8000\s(Fo^2^) + 0.5000]/(4Fo^2^)'
_refine_ls_weighting_scheme calc
_refine_ls_wR_factor_ref 0.1005
_reflns_number_gt 4349
_reflns_number_total 4963
_reflns_threshold_expression F^2^>2.0\s(F^2^)
_cod_data_source_file om7012869-file001.cif
_cod_data_source_block '__Complex3'
_cod_original_cell_volume 1166.8(6)
_cod_original_formula_sum 'C22 H44 P Pt Si '
_cod_database_code 4071130

loop_
_symmetry_equiv_pos_site_id
_symmetry_equiv_pos_as_xyz
1 +X,+Y,+Z
2 -X,-Y,-Z

loop_
_atom_site_label
_atom_site_type_symbol
_atom_site_fract_x
_atom_site_fract_y
_atom_site_fract_z
_atom_site_U_iso_or_equiv
_atom_site_adp_type
_atom_site_occupancy
_atom_site_symmetry_multiplicity
_atom_site_calc_flag
_atom_site_refinement_flags
Pt1 Pt 0.02965(3) 0.42145(3) 0.59241(2) 0.01264(6) Uani 1.00 1 d .
P1 P 0.13053(17) 0.30952(18) 0.74118(11) 0.0097(3) Uani 1.00 1 d .
Si1 Si 0.2124(2) 0.4770(2) 0.49269(12) 0.0186(4) Uani 1.00 1 d .
C1 C 0.3887(8) 0.3043(9) 0.4512(5) 0.0278(18) Uani 1.00 1 d .
C2 C 0.3487(9) 0.1816(9) 0.4296(6) 0.034(2) Uani 1.00 1 d .
C3 C 0.2763(8) 0.6199(9) 0.5164(5) 0.0274(19) Uani 1.00 1 d .
C4 C 0.1439(9) 0.7851(9) 0.5121(6) 0.036(2) Uani 1.00 1 d .
C5 C 0.1351(7) 0.1139(6) 0.7870(4) 0.0120(14) Uani 1.00 1 d .
C6 C 0.2148(7) 0.0019(7) 0.7171(4) 0.0164(15) Uani 1.00 1 d .
C7 C 0.1877(7) -0.1442(7) 0.7488(4) 0.0177(16) Uani 1.00 1 d .
C8 C 0.2446(8) -0.2331(7) 0.8509(4) 0.0189(16) Uani 1.00 1 d .
C9 C 0.1667(7) -0.1209(7) 0.9204(4) 0.0185(16) Uani 1.00 1 d .
C10 C 0.1958(7) 0.0244(6) 0.8889(4) 0.0116(14) Uani 1.00 1 d .
C11 C 0.3232(6) 0.2933(7) 0.7666(4) 0.0132(14) Uani 1.00 1 d .
C12 C 0.4618(7) 0.1587(7) 0.7261(4) 0.0164(15) Uani 1.00 1 d .
C13 C 0.6181(7) 0.1617(8) 0.7316(5) 0.0197(16) Uani 1.00 1 d .
C14 C 0.6480(7) 0.1568(8) 0.8341(5) 0.0212(17) Uani 1.00 1 d .
C15 C 0.5123(7) 0.2903(7) 0.8734(5) 0.0202(17) Uani 1.00 1 d .
C16 C 0.3581(7) 0.2843(8) 0.8679(5) 0.0179(16) Uani 1.00 1 d .
C17 C -0.0033(6) 0.4319(7) 0.8266(4) 0.0108(14) Uani 1.00 1 d .
C18 C -0.0194(7) 0.5986(7) 0.7947(4) 0.0150(15) Uani 1.00 1 d .
C19 C -0.1260(7) 0.7048(7) 0.8636(4) 0.0181(15) Uani 1.00 1 d .
C20 C -0.2877(7) 0.7101(7) 0.8726(5) 0.0184(15) Uani 1.00 1 d .
C21 C -0.2692(7) 0.5448(7) 0.9060(4) 0.0160(15) Uani 1.00 1 d .
C22 C -0.1660(7) 0.4380(8) 0.8381(4) 0.0169(15) Uani 1.00 1 d .
H1 H -0.152(6) 0.405(7) 0.648(4) -0.011(14) Uiso 1.00 1 c .
H2 H 0.4300 0.3461 0.3947 0.027 Uiso 1.00 1 c R
H3 H 0.4664 0.2508 0.4998 0.027 Uiso 1.00 1 c R
H4 H 0.3606 0.1018 0.4860 0.035 Uiso 1.00 1 c R
H5 H 0.4159 0.1333 0.3808 0.035 Uiso 1.00 1 c R
H6 H 0.2424 0.2354 0.4090 0.035 Uiso 1.00 1 c R
H7 H 0.3217 0.5797 0.5783 0.033 Uiso 1.00 1 c R
H8 H 0.3528 0.6260 0.4698 0.033 Uiso 1.00 1 c R
H9 H 0.1332 0.8464 0.4485 0.045 Uiso 1.00 1 c R
H10 H 0.1627 0.8351 0.5537 0.045 Uiso 1.00 1 c R
H11 H 0.0498 0.7776 0.5311 0.045 Uiso 1.00 1 c R
H12 H 0.0280 0.1365 0.7889 0.014 Uiso 1.00 1 c R
H13 H 0.1725 0.0581 0.6550 0.020 Uiso 1.00 1 c R
H14 H 0.3248 -0.0320 0.7157 0.020 Uiso 1.00 1 c R
H15 H 0.0782 -0.1104 0.7464 0.023 Uiso 1.00 1 c R
H16 H 0.2427 -0.2142 0.7067 0.023 Uiso 1.00 1 c R
H17 H 0.2205 -0.3192 0.8700 0.023 Uiso 1.00 1 c R
H18 H 0.3554 -0.2732 0.8524 0.023 Uiso 1.00 1 c R
H19 H 0.0567 -0.0866 0.9221 0.020 Uiso 1.00 1 c R
H20 H 0.2093 -0.1770 0.9824 0.020 Uiso 1.00 1 c R
H21 H 0.3054 -0.0093 0.8905 0.014 Uiso 1.00 1 c R
H22 H 0.1417 0.0939 0.9313 0.015 Uiso 1.00 1 c R
H23 H 0.3226 0.3888 0.7300 0.016 Uiso 1.00 1 c R
H24 H 0.4707 0.0595 0.7622 0.021 Uiso 1.00 1 c R
H25 H 0.4408 0.1711 0.6613 0.021 Uiso 1.00 1 c R
H26 H 0.7024 0.0719 0.7116 0.024 Uiso 1.00 1 c R
H27 H 0.6128 0.2566 0.6909 0.024 Uiso 1.00 1 c R
H28 H 0.6605 0.0581 0.8734 0.027 Uiso 1.00 1 c R
H29 H 0.7417 0.1645 0.8354 0.027 Uiso 1.00 1 c R
H30 H 0.5328 0.2786 0.9382 0.027 Uiso 1.00 1 c R
H31 H 0.5026 0.3897 0.8371 0.026 Uiso 1.00 1 c R
H32 H 0.2732 0.3708 0.8904 0.022 Uiso 1.00 1 c R
H33 H 0.3670 0.1866 0.9068 0.022 Uiso 1.00 1 c R
H34 H 0.0455 0.3861 0.8875 0.013 Uiso 1.00 1 c R
H35 H 0.0819 0.5920 0.7922 0.016 Uiso 1.00 1 c R
H36 H -0.0649 0.6448 0.7328 0.016 Uiso 1.00 1 c R
H37 H -0.0782 0.6617 0.9248 0.019 Uiso 1.00 1 c R
H38 H -0.1384 0.8096 0.8404 0.019 Uiso 1.00 1 c R
H39 H -0.3511 0.7727 0.9170 0.019 Uiso 1.00 1 c R
H40 H -0.3371 0.7565 0.8118 0.019 Uiso 1.00 1 c R
H41 H -0.2215 0.5001 0.9673 0.018 Uiso 1.00 1 c R
H42 H -0.3701 0.5500 0.9106 0.018 Uiso 1.00 1 c R
H43 H -0.2151 0.4793 0.7773 0.020 Uiso 1.00 1 c R
H44 H -0.1532 0.3334 0.8629 0.020 Uiso 1.00 1 c R

loop_
_atom_site_aniso_label
_atom_site_aniso_U_11
_atom_site_aniso_U_22
_atom_site_aniso_U_33
_atom_site_aniso_U_12
_atom_site_aniso_U_13
_atom_site_aniso_U_23
Pt1 0.01405(12) 0.01133(13) 0.00812(12) -0.00295(9) -0.00384(8) 0.00057(8)
P1 0.0086(6) 0.0092(7) 0.0097(7) -0.0031(5) -0.0027(5) -0.0004(5)
Si1 0.0166(8) 0.0191(9) 0.0150(8) -0.0063(7) -0.0050(7) 0.0025(7)
C1 0.013(3) 0.032(4) 0.023(3) -0.002(2) -0.000(2) 0.003(3)
C2 0.024(3) 0.029(4) 0.034(4) 0.002(3) -0.009(3) -0.008(3)
C3 0.024(3) 0.037(4) 0.020(3) -0.019(3) -0.008(2) 0.009(3)
C4 0.037(4) 0.029(4) 0.045(5) -0.019(3) -0.014(3) 0.001(3)
C5 0.014(2) 0.009(2) 0.013(2) -0.006(2) -0.001(2) 0.001(2)
C6 0.018(3) 0.018(3) 0.015(3) -0.010(2) -0.003(2) -0.002(2)
C7 0.017(3) 0.016(3) 0.023(3) -0.009(2) -0.003(2) -0.008(2)
C8 0.023(3) 0.012(3) 0.023(3) -0.009(2) -0.004(2) 0.000(2)
C9 0.020(3) 0.016(3) 0.014(3) -0.007(2) -0.004(2) 0.006(2)
C10 0.020(3) 0.004(2) 0.012(2) -0.006(2) 0.001(2) -0.002(2)
C11 0.011(2) 0.010(2) 0.019(3) -0.005(2) -0.003(2) -0.002(2)
C12 0.013(2) 0.015(3) 0.024(3) -0.006(2) -0.001(2) -0.009(2)
C13 0.007(2) 0.019(3) 0.034(4) -0.006(2) -0.001(2) -0.007(2)
C14 0.013(3) 0.024(3) 0.031(3) -0.009(2) -0.004(2) -0.009(3)
C15 0.013(3) 0.015(3) 0.039(4) -0.007(2) -0.008(2) -0.011(2)
C16 0.011(2) 0.016(3) 0.028(3) -0.005(2) -0.005(2) -0.004(2)
C17 0.011(2) 0.010(2) 0.011(2) -0.004(2) -0.001(2) -0.004(2)
C18 0.012(2) 0.013(3) 0.016(3) -0.003(2) -0.007(2) 0.001(2)
C19 0.013(2) 0.014(3) 0.020(3) -0.000(2) -0.003(2) -0.003(2)
C20 0.011(2) 0.015(3) 0.022(3) -0.002(2) 0.001(2) -0.002(2)
C21 0.012(2) 0.017(3) 0.016(3) -0.004(2) 0.003(2) -0.004(2)
C22 0.014(2) 0.020(3) 0.016(3) -0.008(2) -0.000(2) -0.002(2)

loop_
_atom_type_symbol
_atom_type_description
_atom_type_scat_dispersion_real
_atom_type_scat_dispersion_imag
_atom_type_scat_source
C C 0.003 0.002
;
International Tables for Crystallography
(1992, Vol. C, Tables 4.2.6.8 and 6.1.1.4)
;
H H 0.000 0.000
;
International Tables for Crystallography
(1992, Vol. C, Table 6.1.1.4)
;
P P 0.102 0.094
;
International Tables for Crystallography
(1992, Vol. C, Tables 4.2.6.8 and 6.1.1.4)
;
Pt Pt -1.703 8.390
;
International Tables for Crystallography
(1992, Vol. C, Tables 4.2.6.8 and 6.1.1.4)
;
Si Si 0.082 0.070
;
International Tables for Crystallography
(1992, Vol. C, Tables 4.2.6.8 and 6.1.1.4)
;

loop_
_geom_angle_atom_site_label_1
_geom_angle_atom_site_label_2
_geom_angle_atom_site_label_3
_geom_angle
_geom_angle_site_symmetry_1
_geom_angle_site_symmetry_3
Pt1 Pt1 P1 164.65(5) 2_566 .
Pt1 Pt1 Si1 57.07(4) 2_566 .
Pt1 Pt1 Si1 53.59(4) 2_566 2_566
P1 Pt1 Si1 108.28(6) . .
P1 Pt1 Si1 140.73(6) . 2_566
Si1 Pt1 Si1 110.66(6) . 2_566
Pt1 P1 C5 111.2(2) . .
Pt1 P1 C11 119.7(2) . .
Pt1 P1 C17 109.84(16) . .
C5 P1 C11 109.4(2) . .
C5 P1 C17 103.8(2) . .
C11 P1 C17 101.2(3) . .
Pt1 Si1 Pt1 69.34(6) . 2_566
Pt1 Si1 C1 117.7(2) . .
Pt1 Si1 C3 120.3(2) . .
Pt1 Si1 C1 114.8(2) 2_566 .
Pt1 Si1 C3 120.2(2) 2_566 .
C1 Si1 C3 109.6(3) . .
Si1 C1 C2 113.6(5) . .
Si1 C3 C4 113.5(6) . .
P1 C5 C6 112.9(4) . .
P1 C5 C10 117.7(5) . .
C6 C5 C10 110.4(4) . .
C5 C6 C7 110.8(5) . .
C6 C7 C8 111.5(7) . .
C7 C8 C9 110.9(4) . .
C8 C9 C10 111.2(5) . .
C5 C10 C9 110.4(6) . .
P1 C11 C12 111.0(5) . .
P1 C11 C16 119.0(4) . .
C12 C11 C16 110.3(4) . .
C11 C12 C13 111.5(6) . .
C12 C13 C14 110.5(5) . .
C13 C14 C15 112.1(5) . .
C14 C15 C16 110.2(7) . .
C11 C16 C15 111.8(5) . .
P1 C17 C18 108.7(4) . .
P1 C17 C22 113.9(5) . .
C18 C17 C22 110.8(4) . .
C17 C18 C19 111.3(5) . .
C18 C19 C20 110.3(7) . .
C19 C20 C21 110.1(4) . .
C20 C21 C22 111.8(5) . .
C17 C22 C21 110.4(6) . .
Pt1 Pt1 H1 109.3(17) 2_566 .
P1 Pt1 H1 85.2(18) . .
Si1 Pt1 H1 166.3(17) . .
Si1 Pt1 H1 55.7(17) 2_566 .
Pt1 Si1 H1 119(2) . 2_566
Pt1 Si1 H1 49(2) 2_566 2_566
C1 Si1 H1 90.1(15) . 2_566
C3 Si1 H1 94(2) . 2_566
Si1 C1 H2 108.4 . .
Si1 C1 H3 108.8 . .
C2 C1 H2 108.4 . .
C2 C1 H3 108.1 . .
H2 C1 H3 109.5 . .
C1 C2 H4 109.6 . .
C1 C2 H5 110.5 . .
C1 C2 H6 108.3 . .
H4 C2 H5 109.5 . .
H4 C2 H6 109.5 . .
H5 C2 H6 109.5 . .
Si1 C3 H7 108.7 . .
Si1 C3 H8 108.6 . .
C4 C3 H7 108.4 . .
C4 C3 H8 108.1 . .
H7 C3 H8 109.5 . .
C3 C4 H9 109.6 . .
C3 C4 H10 110.7 . .
C3 C4 H11 108.1 . .
H9 C4 H10 109.5 . .
H9 C4 H11 109.5 . .
H10 C4 H11 109.5 . .
P1 C5 H12 104.8 . .
C6 C5 H12 104.6 . .
C10 C5 H12 105.0 . .
C5 C6 H13 109.2 . .
C5 C6 H14 108.9 . .
C7 C6 H13 109.4 . .
C7 C6 H14 109.1 . .
H13 C6 H14 109.5 . .
C6 C7 H15 108.8 . .
C6 C7 H16 109.3 . .
C8 C7 H15 108.6 . .
C8 C7 H16 109.2 . .
H15 C7 H16 109.5 . .
C7 C8 H17 109.6 . .
C7 C8 H18 108.6 . .
C9 C8 H17 109.6 . .
C9 C8 H18 108.6 . .
H17 C8 H18 109.5 . .
C8 C9 H19 108.6 . .
C8 C9 H20 109.2 . .
C10 C9 H19 109.5 . .
C10 C9 H20 108.9 . .
H19 C9 H20 109.5 . .
C5 C10 H21 109.1 . .
C5 C10 H22 109.2 . .
C9 C10 H21 109.6 . .
C9 C10 H22 109.1 . .
H21 C10 H22 109.5 . .
P1 C11 H23 105.4 . .
C12 C11 H23 105.0 . .
C16 C11 H23 104.8 . .
C11 C12 H24 108.5 . .
C11 C12 H25 108.9 . .
C13 C12 H24 109.2 . .
C13 C12 H25 109.2 . .
H24 C12 H25 109.5 . .
C12 C13 H26 109.4 . .
C12 C13 H27 109.3 . .
C14 C13 H26 109.2 . .
C14 C13 H27 109.0 . .
H26 C13 H27 109.5 . .
C13 C14 H28 108.3 . .
C13 C14 H29 109.2 . .
C15 C14 H28 108.3 . .
C15 C14 H29 109.4 . .
H28 C14 H29 109.5 . .
C14 C15 H30 109.2 . .
C14 C15 H31 109.3 . .
C16 C15 H30 109.2 . .
C16 C15 H31 109.5 . .
H30 C15 H31 109.5 . .
C11 C16 H32 108.9 . .
C11 C16 H33 108.1 . .
C15 C16 H32 109.6 . .
C15 C16 H33 109.0 . .
H32 C16 H33 109.5 . .
P1 C17 H34 107.9 . .
C18 C17 H34 107.5 . .
C22 C17 H34 107.7 . .
C17 C18 H35 109.2 . .
C17 C18 H36 108.6 . .
C19 C18 H35 109.5 . .
C19 C18 H36 108.8 . .
H35 C18 H36 109.5 . .
C18 C19 H37 108.9 . .
C18 C19 H38 109.6 . .
C20 C19 H37 108.9 . .
C20 C19 H38 109.6 . .
H37 C19 H38 109.5 . .
C19 C20 H39 109.6 . .
C19 C20 H40 109.0 . .
C21 C20 H39 109.5 . .
C21 C20 H40 109.2 . .
H39 C20 H40 109.5 . .
C20 C21 H41 108.6 . .
C20 C21 H42 109.1 . .
C22 C21 H41 108.7 . .
C22 C21 H42 109.2 . .
H41 C21 H42 109.5 . .
C17 C22 H43 109.0 . .
C17 C22 H44 109.2 . .
C21 C22 H43 109.3 . .
C21 C22 H44 109.4 . .
H43 C22 H44 109.5 . .
Pt1 H1 Si1 75(2) . 2_566

loop_
_geom_bond_atom_site_label_1
_geom_bond_atom_site_label_2
_geom_bond_distance
_geom_bond_site_symmetry_2
Pt1 Pt1 2.7011(3) 2_566
Pt1 P1 2.2564(15) .
Pt1 Si1 2.323(2) .
Pt1 Si1 2.423(2) 2_566
P1 C5 1.848(7) .
P1 C11 1.873(7) .
P1 C17 1.869(6) .
Si1 C1 1.901(6) .
Si1 C3 1.901(11) .
C1 C2 1.542(15) .
C3 C4 1.498(9) .
C5 C6 1.540(9) .
C5 C10 1.534(8) .
C6 C7 1.530(11) .
C7 C8 1.528(9) .
C8 C9 1.536(10) .
C9 C10 1.533(11) .
C11 C12 1.541(8) .
C11 C16 1.517(10) .
C12 C13 1.542(11) .
C13 C14 1.530(11) .
C14 C15 1.515(9) .
C15 C16 1.537(11) .
C17 C18 1.519(10) .
C17 C22 1.537(10) .
C18 C19 1.541(9) .
C19 C20 1.533(11) .
C20 C21 1.499(10) .
C21 C22 1.525(9) .
Pt1 H1 1.91(7) .
Si1 H1 2.07(5) 2_566
C1 H2 0.950 .
C1 H3 0.950 .
C2 H4 0.950 .
C2 H5 0.950 .
C2 H6 0.950 .
C3 H7 0.950 .
C3 H8 0.950 .
C4 H9 0.950 .
C4 H10 0.950 .
C4 H11 0.950 .
C5 H12 0.950 .
C6 H13 0.950 .
C6 H14 0.950 .
C7 H15 0.950 .
C7 H16 0.950 .
C8 H17 0.950 .
C8 H18 0.950 .
C9 H19 0.950 .
C9 H20 0.950 .
C10 H21 0.950 .
C10 H22 0.950 .
C11 H23 0.950 .
C12 H24 0.950 .
C12 H25 0.950 .
C13 H26 0.950 .
C13 H27 0.950 .
C14 H28 0.950 .
C14 H29 0.950 .
C15 H30 0.950 .
C15 H31 0.950 .
C16 H32 0.950 .
C16 H33 0.950 .
C17 H34 0.950 .
C18 H35 0.950 .
C18 H36 0.950 .
C19 H37 0.950 .
C19 H38 0.950 .
C20 H39 0.950 .
C20 H40 0.950 .
C21 H41 0.950 .
C21 H42 0.950 .
C22 H43 0.950 .
C22 H44 0.950 .
